data_7063224
loop_
_publ_author_name
'Andren, Max'
'Unruh, Daniel K.'
'Krueger, Herman R.'
'Groeneman, Ryan H.'

_publ_section_title
;
 Expanding the versatility of trihalophenols as molecular templates to
 achieve a series of [2+2] cycloaddition reaction involving
 1,2-bis(2-pyridyl)ethylene
;
_journal_issue 23
_journal_name_full 'New Journal of Chemistry'
_journal_page_first 10584
_journal_page_last 10587
_journal_paper_doi 10.1039/D4NJ01769B
_journal_volume 48
_journal_year 2024
_chemical_formula_moiety 'C12 H10 N2, 2(C6 H3 F3 O)'
_chemical_formula_sum 'C24 H16 F6 N2 O2'
_chemical_formula_weight 478.39
_space_group_crystal_system monoclinic
_space_group_IT_number 14
_space_group_name_Hall '-P 2yn'
_space_group_name_H-M_alt 'P 1 21/n 1'
_atom_sites_solution_hydrogens geom
_atom_sites_solution_primary dual
_audit_creation_date 2023-10-12
_audit_creation_method
;
Olex2 1.5
(compiled 2023.08.24 svn.re1ec1418 for OlexSys, GUI svn.r6817)
;
_audit_update_record
;
2024-03-04 deposited with the CCDC.	2024-05-20 downloaded from the CCDC.
;
_cell_angle_alpha 90
_cell_angle_beta 99.309(2)
_cell_angle_gamma 90
_cell_formula_units_Z 2
_cell_length_a 16.4149(11)
_cell_length_b 3.8067(4)
_cell_length_c 17.2311(14)
_cell_measurement_reflns_used 3911
_cell_measurement_temperature 290.00
_cell_measurement_theta_max 24.772
_cell_measurement_theta_min 2.396
_cell_volume 1062.53(16)
_computing_cell_refinement 'SAINT V8.40B (?, 2016)'
_computing_data_reduction 'SAINT V8.40B (?, 2016)'
_computing_molecular_graphics 'Olex2 1.5 (Dolomanov et al., 2009)'
_computing_publication_material 'Olex2 1.5 (Dolomanov et al., 2009)'
_computing_structure_refinement 'XL  (Sheldrick, 2008)'
_computing_structure_solution 'SHELXT 2018/2 (Sheldrick, 2018)'
_diffrn_ambient_temperature 290.00
_diffrn_measured_fraction_theta_full 0.996
_diffrn_measured_fraction_theta_max 0.997
_diffrn_measurement_device_type 'Bruker D8 Venture Duo with Photon 3'
_diffrn_radiation_type MoK\a
_diffrn_radiation_wavelength 0.71073
_diffrn_reflns_av_R_equivalents 0.0660
_diffrn_reflns_av_unetI/netI 0.0376
_diffrn_reflns_Laue_measured_fraction_full 0.996
_diffrn_reflns_Laue_measured_fraction_max 0.997
_diffrn_reflns_limit_h_max 20
_diffrn_reflns_limit_h_min -18
_diffrn_reflns_limit_k_max 4
_diffrn_reflns_limit_k_min -4
_diffrn_reflns_limit_l_max 21
_diffrn_reflns_limit_l_min -21
_diffrn_reflns_number 24075
_diffrn_reflns_point_group_measured_fraction_full 0.996
_diffrn_reflns_point_group_measured_fraction_max 0.997
_diffrn_reflns_theta_full 25.242
_diffrn_reflns_theta_max 26.372
_diffrn_reflns_theta_min 1.871
_diffrn_source_current 1.4
_diffrn_source_power 0.07
_diffrn_source_voltage 50.0
_exptl_absorpt_coefficient_mu 0.132
_exptl_absorpt_correction_T_max 0.7457
_exptl_absorpt_correction_T_min 0.5115
_exptl_absorpt_correction_type multi-scan
_exptl_absorpt_process_details
;
SADABS-2016/2 (Bruker,2016/2) was used for absorption correction.
wR2(int) was 0.1179 before and 0.0709 after correction.
The Ratio of minimum to maximum transmission is 0.6859.
The \l/2 correction factor is Not present.
;
_exptl_crystal_colour 'clear colourless'
_exptl_crystal_colour_lustre clear
_exptl_crystal_colour_primary colourless
_exptl_crystal_density_diffrn 1.495
_exptl_crystal_description irregular
_exptl_crystal_F_000 488
_exptl_crystal_recrystallization_method 'Re-crystallisation from solvent: Ethanol'
_exptl_crystal_size_max 0.201
_exptl_crystal_size_mid 0.139
_exptl_crystal_size_min 0.075
_refine_diff_density_max 0.124
_refine_diff_density_min -0.145
_refine_diff_density_rms 0.030
_refine_ls_extinction_method none
_refine_ls_goodness_of_fit_ref 1.067
_refine_ls_hydrogen_treatment constr
_refine_ls_matrix_type full
_refine_ls_number_parameters 157
_refine_ls_number_reflns 2171
_refine_ls_number_restraints 0
_refine_ls_restrained_S_all 1.067
_refine_ls_R_factor_all 0.0579
_refine_ls_R_factor_gt 0.0418
_refine_ls_shift/su_max 0.001
_refine_ls_shift/su_mean 0.000
_refine_ls_structure_factor_coef Fsqd
_refine_ls_weighting_details 'w=1/[\s^2^(Fo^2^)+(0.0489P)^2^+0.2114P] where P=(Fo^2^+2Fc^2^)/3'
_refine_ls_weighting_scheme calc
_refine_ls_wR_factor_gt 0.1073
_refine_ls_wR_factor_ref 0.1198
_reflns_Friedel_coverage 0.000
_reflns_number_gt 1668
_reflns_number_total 2171
_reflns_threshold_expression 'I > 2\s(I)'
_cod_data_source_file d4nj01769b2.cif
_cod_data_source_block C6H2F3OH_22BPE
_cod_depositor_comments 'Adding full bibliography for 7063222--7063224.cif.'
_cod_database_code 7063224
_shelx_shelxl_version_number 2019/1
_shelx_space_group_comment
;
The symmetry employed for this shelxl refinement is uniquely defined
by the following loop, which should always be used as a source of
symmetry information in preference to the above space-group names.
They are only intended as comments.
;
_shelx_estimated_absorpt_t_max 0.990
_shelx_estimated_absorpt_t_min 0.974
_olex2_refinement_description
;
1. Fixed Uiso
 At 1.2 times of:
  All C(H) groups
 At 1.5 times of:
  All O(H) groups
2.a Aromatic/amide H refined with riding coordinates:
 C4(H4), C6(H6), C8(H8), C9(H9), C10(H10), C11(H11), C12(H12)
2.b Idealised tetrahedral OH refined as rotating group:
 O1(H1)
;
_olex2_exptl_crystal_mounting_method 'MiTeGen 100 micron MicroLoop'
_olex2_submission_special_instructions 'No special instructions were received'

loop_
_space_group_symop_operation_xyz
'x, y, z'
'-x+1/2, y+1/2, -z+1/2'
'-x, -y, -z'
'x-1/2, -y-1/2, z-1/2'

loop_
_atom_site_label
_atom_site_type_symbol
_atom_site_fract_x
_atom_site_fract_y
_atom_site_fract_z
_atom_site_U_iso_or_equiv
_atom_site_adp_type
_atom_site_occupancy
_atom_site_site_symmetry_order
_atom_site_calc_flag
_atom_site_refinement_flags_posn
_atom_site_refinement_flags_adp
_atom_site_refinement_flags_occupancy
_atom_site_disorder_assembly
_atom_site_disorder_group
F1 F 0.57066(8) 0.5679(4) 0.33155(6) 0.0911(11) Uani 1 1 d . . . . .
F2 F 0.44891(8) 0.8701(4) 0.07687(6) 0.0948(11) Uani 1 1 d . . . . .
F3 F 0.71566(8) 0.3929(4) 0.12204(8) 0.1014(11) Uani 1 1 d . . . . .
O1 O 0.43843(8) 0.8498(5) 0.22950(8) 0.0791(11) Uani 1 1 d . . . . .
H1 H 0.437375 0.785268 0.274733 0.119 Uiso 1 1 calc R U . . .
C1 C 0.57448(11) 0.5893(5) 0.25393(10) 0.0609(11) Uani 1 1 d . . . . .
C2 C 0.50677(10) 0.7258(5) 0.20563(10) 0.0586(11) Uani 1 1 d . . . . .
C3 C 0.51392(11) 0.7397(6) 0.12684(10) 0.0652(11) Uani 1 1 d . . . . .
C4 C 0.58213(13) 0.6320(6) 0.09729(11) 0.0730(11) Uani 1 1 d . . . . .
H4 H 0.584588 0.647211 0.043852 0.088 Uiso 1 1 calc R U . . .
C5 C 0.64670(12) 0.5009(6) 0.14942(12) 0.0691(11) Uani 1 1 d . . . . .
C6 C 0.64481(11) 0.4762(5) 0.22823(11) 0.0656(11) Uani 1 1 d . . . . .
H6 H 0.689280 0.386630 0.262899 0.079 Uiso 1 1 calc R U . . .
N1 N 0.38304(8) 0.7208(4) 0.36285(8) 0.0541(11) Uani 1 1 d . . . . .
C7 C 0.40077(9) 0.8117(4) 0.43904(9) 0.0490(11) Uani 1 1 d . . . . .
C8 C 0.30890(10) 0.5803(5) 0.33650(11) 0.0610(11) Uani 1 1 d . . . . .
H8 H 0.297137 0.514796 0.283881 0.073 Uiso 1 1 calc R U . . .
C9 C 0.24952(11) 0.5277(5) 0.38254(12) 0.0659(11) Uani 1 1 d . . . . .
H9 H 0.198367 0.433684 0.361656 0.079 Uiso 1 1 calc R U . . .
C10 C 0.26785(11) 0.6183(5) 0.46087(12) 0.0678(11) Uani 1 1 d . . . . .
H10 H 0.229266 0.582878 0.494120 0.081 Uiso 1 1 calc R U . . .
C11 C 0.34366(10) 0.7614(5) 0.48940(10) 0.0585(11) Uani 1 1 d . . . . .
H11 H 0.356662 0.824359 0.542103 0.070 Uiso 1 1 calc R U . . .
C12 C 0.48248(10) 0.9659(5) 0.46364(9) 0.0528(11) Uani 1 1 d . . . . .
H12 H 0.512662 1.021370 0.424046 0.063 Uiso 1 1 calc R U . . .

loop_
_atom_site_aniso_label
_atom_site_aniso_U_11
_atom_site_aniso_U_22
_atom_site_aniso_U_33
_atom_site_aniso_U_23
_atom_site_aniso_U_13
_atom_site_aniso_U_12
F1 0.0838(13) 0.1390(15) 0.0495(12) 0.0187(7) 0.0078(6) 0.0277(7)
F2 0.0775(12) 0.1500(16) 0.0528(12) 0.0184(7) -0.0022(6) 0.0153(8)
F3 0.0822(13) 0.1315(16) 0.0980(14) -0.0023(8) 0.0367(7) 0.0188(8)
O1 0.0632(13) 0.1200(16) 0.0542(12) 0.0179(8) 0.0101(6) 0.0212(8)
C1 0.0642(14) 0.0704(15) 0.0470(14) 0.0072(8) 0.0059(8) 0.0007(8)
C2 0.0536(14) 0.0695(15) 0.0519(14) 0.0055(8) 0.0063(7) 0.0005(8)
C3 0.0618(14) 0.0821(16) 0.0493(14) 0.0056(9) 0.0017(8) -0.0027(9)
C4 0.0752(16) 0.0919(18) 0.0531(14) -0.0018(10) 0.0141(9) -0.0062(11)
C5 0.0642(15) 0.0741(16) 0.0723(16) -0.0047(10) 0.0210(9) 0.0010(9)
C6 0.0585(14) 0.0687(15) 0.0680(16) 0.0029(9) 0.0051(8) 0.0044(8)
N1 0.0520(12) 0.0618(13) 0.0461(13) -0.0007(6) 0.0001(6) -0.0006(6)
C7 0.0478(13) 0.0518(13) 0.0454(13) 0.0009(7) 0.0012(6) 0.0027(7)
C8 0.0562(14) 0.0670(15) 0.0548(14) -0.0010(8) -0.0056(8) -0.0040(8)
C9 0.0499(13) 0.0726(16) 0.0711(16) 0.0014(10) -0.0029(8) -0.0083(8)
C10 0.0549(14) 0.0786(16) 0.0711(16) 0.0055(10) 0.0137(9) -0.0051(9)
C11 0.0560(14) 0.0705(15) 0.0488(13) -0.0002(8) 0.0074(7) -0.0007(8)
C12 0.0505(13) 0.0612(14) 0.0461(13) -0.0003(7) 0.0060(7) -0.0020(7)

loop_
_atom_type_symbol
_atom_type_description
_atom_type_scat_dispersion_real
_atom_type_scat_dispersion_imag
_atom_type_scat_source
C C 0.0033 0.0016 'International Tables Vol C Tables 4.2.6.8 and 6.1.1.4'
H H 0.0000 0.0000 'International Tables Vol C Tables 4.2.6.8 and 6.1.1.4'
F F 0.0171 0.0103 'International Tables Vol C Tables 4.2.6.8 and 6.1.1.4'
N N 0.0061 0.0033 'International Tables Vol C Tables 4.2.6.8 and 6.1.1.4'
O O 0.0106 0.0060 'International Tables Vol C Tables 4.2.6.8 and 6.1.1.4'

loop_
_geom_angle_atom_site_label_1
_geom_angle_atom_site_label_2
_geom_angle_atom_site_label_3
_geom_angle
_geom_angle_site_symmetry_1
_geom_angle_site_symmetry_3
_geom_angle_publ_flag
C2 O1 H1 109.5 . . ?
F1 C1 C2 117.29(16) . . ?
F1 C1 C6 118.50(16) . . ?
C6 C1 C2 124.22(17) . . ?
O1 C2 C1 125.47(16) . . ?
O1 C2 C3 119.71(15) . . ?
C1 C2 C3 114.79(16) . . ?
F2 C3 C2 117.10(17) . . ?
F2 C3 C4 118.88(17) . . ?
C4 C3 C2 124.02(17) . . ?
C3 C4 H4 121.3 . . ?
C3 C4 C5 117.36(18) . . ?
C5 C4 H4 121.3 . . ?
F3 C5 C4 118.88(18) . . ?
F3 C5 C6 118.57(18) . . ?
C6 C5 C4 122.55(18) . . ?
C1 C6 H6 121.5 . . ?
C5 C6 C1 117.07(17) . . ?
C5 C6 H6 121.5 . . ?
C8 N1 C7 118.39(15) . . ?
N1 C7 C11 120.89(14) . . ?
N1 C7 C12 115.48(14) . . ?
C11 C7 C12 123.63(15) . . ?
N1 C8 H8 118.1 . . ?
N1 C8 C9 123.75(17) . . ?
C9 C8 H8 118.1 . . ?
C8 C9 H9 121.0 . . ?
C8 C9 C10 117.93(16) . . ?
C10 C9 H9 121.0 . . ?
C9 C10 H10 120.3 . . ?
C11 C10 C9 119.41(18) . . ?
C11 C10 H10 120.3 . . ?
C7 C11 H11 120.2 . . ?
C10 C11 C7 119.63(17) . . ?
C10 C11 H11 120.2 . . ?
C7 C12 H12 116.8 . . ?
C12 C12 C7 126.4(2) 3_676 . ?
C12 C12 H12 116.8 3_676 . ?

loop_
_geom_bond_atom_site_label_1
_geom_bond_atom_site_label_2
_geom_bond_distance
_geom_bond_site_symmetry_2
_geom_bond_publ_flag
F1 C1 1.351(2) . ?
F2 C3 1.353(2) . ?
F3 C5 1.359(2) . ?
O1 H1 0.8200 . ?
O1 C2 1.342(2) . ?
C1 C2 1.378(2) . ?
C1 C6 1.371(3) . ?
C2 C3 1.383(2) . ?
C3 C4 1.366(3) . ?
C4 H4 0.9300 . ?
C4 C5 1.368(3) . ?
C5 C6 1.366(3) . ?
C6 H6 0.9300 . ?
N1 C7 1.343(2) . ?
N1 C8 1.340(2) . ?
C7 C11 1.390(2) . ?
C7 C12 1.463(2) . ?
C8 H8 0.9300 . ?
C8 C9 1.367(3) . ?
C9 H9 0.9300 . ?
C9 C10 1.378(3) . ?
C10 H10 0.9300 . ?
C10 C11 1.375(3) . ?
C11 H11 0.9300 . ?
C12 C12 1.317(3) 3_676 ?
C12 H12 0.9300 . ?

loop_
_geom_hbond_atom_site_label_D
_geom_hbond_atom_site_label_H
_geom_hbond_atom_site_label_A
_geom_hbond_distance_DH
_geom_hbond_distance_HA
_geom_hbond_distance_DA
_geom_hbond_angle_DHA
_geom_hbond_site_symmetry_A
_geom_hbond_publ_flag
O1 H1 N1 0.82 1.90 2.6501(19) 152.2 . yes

loop_
_geom_torsion_atom_site_label_1
_geom_torsion_atom_site_label_2
_geom_torsion_atom_site_label_3
_geom_torsion_atom_site_label_4
_geom_torsion
_geom_torsion_site_symmetry_1
_geom_torsion_site_symmetry_2
_geom_torsion_site_symmetry_3
_geom_torsion_site_symmetry_4
_geom_torsion_publ_flag
F1 C1 C2 O1 2.3(3) . . . . ?
F1 C1 C2 C3 -179.66(17) . . . . ?
F1 C1 C6 C5 179.91(18) . . . . ?
F2 C3 C4 C5 -179.89(19) . . . . ?
F3 C5 C6 C1 179.65(18) . . . . ?
O1 C2 C3 F2 -2.1(3) . . . . ?
O1 C2 C3 C4 177.6(2) . . . . ?
C1 C2 C3 F2 179.69(17) . . . . ?
C1 C2 C3 C4 -0.6(3) . . . . ?
C2 C1 C6 C5 -0.3(3) . . . . ?
C2 C3 C4 C5 0.4(3) . . . . ?
C3 C4 C5 F3 -179.71(19) . . . . ?
C3 C4 C5 C6 -0.1(3) . . . . ?
C4 C5 C6 C1 0.1(3) . . . . ?
C6 C1 C2 O1 -177.50(19) . . . . ?
C6 C1 C2 C3 0.5(3) . . . . ?
N1 C7 C11 C10 -0.3(3) . . . . ?
N1 C7 C12 C12 -170.9(2) . . . 3_676 ?
N1 C8 C9 C10 -1.3(3) . . . . ?
C7 N1 C8 C9 0.9(3) . . . . ?
C8 N1 C7 C11 0.0(2) . . . . ?
C8 N1 C7 C12 -179.53(15) . . . . ?
C8 C9 C10 C11 1.0(3) . . . . ?
C9 C10 C11 C7 -0.2(3) . . . . ?
C11 C7 C12 C12 9.6(3) . . . 3_676 ?
C12 C7 C11 C10 179.19(17) . . . . ?
